data_2223385
loop_
_publ_author_name
'SiMa, Weiwei'

_publ_section_title
;
 <i>N</i>-Butyladamantane-1-carboxamide
;
_journal_issue 10
_journal_name_full 'Acta Crystallographica Section E'
_journal_page_first o2492
_journal_paper_doi 10.1107/S1600536809036897
_journal_volume 65
_journal_year 2009
_chemical_formula_iupac 'C15 H25 N O'
_chemical_formula_moiety 'C15 H25 N O'
_chemical_formula_sum 'C15 H25 N O'
_chemical_formula_weight 235.36
_chemical_name_systematic
;
<i>N</i>-Butyladamantane-1-carboxamide
;
_space_group_IT_number 15
_symmetry_cell_setting monoclinic
_symmetry_space_group_name_Hall '-C 2yc'
_symmetry_space_group_name_H-M 'C 1 2/c 1'
_atom_sites_solution_hydrogens geom
_atom_sites_solution_primary direct
_atom_sites_solution_secondary difmap
_audit_creation_method SHELXL-97
_cell_angle_alpha 90.00
_cell_angle_beta 101.69(3)
_cell_angle_gamma 90.00
_cell_formula_units_Z 8
_cell_length_a 32.257(7)
_cell_length_b 9.4353(19)
_cell_length_c 9.5328(19)
_cell_measurement_reflns_used 4730
_cell_measurement_temperature 298(2)
_cell_measurement_theta_max 27.76
_cell_measurement_theta_min 3.02
_cell_volume 2841.2(11)
_computing_cell_refinement 'CrystalClear (Rigaku, 2005)'
_computing_data_collection 'CrystalClear (Rigaku, 2005)'
_computing_data_reduction 'CrystalClear (Rigaku, 2005)'
_computing_molecular_graphics 'SHELXTL (Sheldrick, 2008)'
_computing_publication_material 'SHELXL-97 (Sheldrick, 2008)'
_computing_structure_refinement 'SHELXL-97 (Sheldrick, 2008)'
_computing_structure_solution 'SHELXS-97 (Sheldrick, 2008)'
_diffrn_ambient_temperature 298(2)
_diffrn_detector_area_resol_mean 13.6612
_diffrn_measured_fraction_theta_full 0.999
_diffrn_measured_fraction_theta_max 0.999
_diffrn_measurement_device_type 'Rigaku SCXmini diffractometer'
_diffrn_measurement_method '\w scans'
_diffrn_radiation_monochromator graphite
_diffrn_radiation_source 'fine-focus sealed tube'
_diffrn_radiation_type MoK\a
_diffrn_radiation_wavelength 0.71073
_diffrn_reflns_av_R_equivalents 0.0774
_diffrn_reflns_av_sigmaI/netI 0.0707
_diffrn_reflns_limit_h_max 41
_diffrn_reflns_limit_h_min -41
_diffrn_reflns_limit_k_max 12
_diffrn_reflns_limit_k_min -12
_diffrn_reflns_limit_l_max 12
_diffrn_reflns_limit_l_min -12
_diffrn_reflns_number 14458
_diffrn_reflns_theta_full 27.48
_diffrn_reflns_theta_max 27.48
_diffrn_reflns_theta_min 3.04
_diffrn_standards_number 0
_exptl_absorpt_coefficient_mu 0.068
_exptl_absorpt_correction_type none
_exptl_crystal_colour Colourless
_exptl_crystal_density_diffrn 1.100
_exptl_crystal_density_method 'not measured'
_exptl_crystal_description Prism
_exptl_crystal_F_000 1040
_exptl_crystal_size_max 0.20
_exptl_crystal_size_mid 0.20
_exptl_crystal_size_min 0.20
_refine_diff_density_max 0.355
_refine_diff_density_min -0.317
_refine_ls_extinction_method none
_refine_ls_goodness_of_fit_ref 1.037
_refine_ls_hydrogen_treatment constr
_refine_ls_matrix_type full
_refine_ls_number_parameters 155
_refine_ls_number_reflns 3260
_refine_ls_number_restraints 0
_refine_ls_restrained_S_all 1.037
_refine_ls_R_factor_all 0.1773
_refine_ls_R_factor_gt 0.0861
_refine_ls_shift/su_max 0.000
_refine_ls_shift/su_mean 0.000
_refine_ls_structure_factor_coef Fsqd
_refine_ls_weighting_details 'calc w=1/[\s^2^(Fo^2^)+(0.0977P)^2^+2.0300P] where P=(Fo^2^+2Fc^2^)/3'
_refine_ls_weighting_scheme calc
_refine_ls_wR_factor_gt 0.2007
_refine_ls_wR_factor_ref 0.2456
_reflns_number_gt 1544
_reflns_number_total 3260
_reflns_threshold_expression I>2\s(I)
_cod_data_source_file hb5069.cif
_cod_data_source_block I
_cod_original_cell_volume 2841.1(10)
_cod_original_sg_symbol_H-M 'C 2/c'
_cod_database_code 2223385
_cod_database_fobs_code 2223385

loop_
_symmetry_equiv_pos_as_xyz
'x, y, z'
'-x, y, -z+1/2'
'x+1/2, y+1/2, z'
'-x+1/2, y+1/2, -z+1/2'
'-x, -y, -z'
'x, -y, z-1/2'
'-x+1/2, -y+1/2, -z'
'x+1/2, -y+1/2, z-1/2'

loop_
_atom_site_type_symbol
_atom_site_label
_atom_site_fract_x
_atom_site_fract_y
_atom_site_fract_z
_atom_site_U_iso_or_equiv
_atom_site_adp_type
_atom_site_calc_flag
_atom_site_refinement_flags
_atom_site_occupancy
_atom_site_disorder_assembly
_atom_site_disorder_group
C C1 0.30657(10) -0.1173(4) 0.4805(4) 0.0671(10) Uani d . 1 . .
H H1A 0.3025 -0.1014 0.5774 0.080 Uiso calc R 1 . .
H H1B 0.3146 -0.2157 0.4733 0.080 Uiso calc R 1 . .
C C2 0.26562(13) -0.0911(5) 0.3781(5) 0.0935(13) Uani d . 1 . .
H H2A 0.2702 -0.1038 0.2813 0.112 Uiso calc R 1 . .
H H2B 0.2453 -0.1622 0.3941 0.112 Uiso calc R 1 . .
C C3 0.24721(15) 0.0484(6) 0.3883(7) 0.143(2) Uani d . 1 . .
H H3A 0.2643 0.1164 0.3488 0.172 Uiso calc R 1 . .
H H3B 0.2502 0.0705 0.4892 0.172 Uiso calc R 1 . .
C C4 0.20314(15) 0.0729(6) 0.3200(7) 0.152(2) Uani d . 1 . .
H H4A 0.1997 0.0609 0.2183 0.229 Uiso calc R 1 . .
H H4B 0.1952 0.1677 0.3403 0.229 Uiso calc R 1 . .
H H4C 0.1854 0.0065 0.3564 0.229 Uiso calc R 1 . .
C C5 0.36027(8) 0.0693(3) 0.5470(3) 0.0431(7) Uani d . 1 . .
C C6 0.39355(8) 0.1604(3) 0.4964(3) 0.0411(7) Uani d . 1 . .
C C7 0.41628(10) 0.2560(4) 0.6189(3) 0.0615(9) Uani d . 1 . .
H H7A 0.3957 0.3154 0.6524 0.074 Uiso calc R 1 . .
H H7B 0.4303 0.1979 0.6984 0.074 Uiso calc R 1 . .
C C8 0.44885(11) 0.3491(4) 0.5667(4) 0.0715(10) Uani d . 1 . .
H H8 0.4630 0.4095 0.6456 0.086 Uiso calc R 1 . .
C C9 0.48163(10) 0.2564(4) 0.5166(4) 0.0795(11) Uani d . 1 . .
H H9A 0.5025 0.3155 0.4844 0.095 Uiso calc R 1 . .
H H9B 0.4961 0.1981 0.5952 0.095 Uiso calc R 1 . .
C C10 0.45958(10) 0.1630(4) 0.3948(4) 0.0614(9) Uani d . 1 . .
H H10 0.4806 0.1031 0.3624 0.074 Uiso calc R 1 . .
C C11 0.42699(9) 0.0688(3) 0.4458(3) 0.0525(8) Uani d . 1 . .
H H11A 0.4411 0.0091 0.5238 0.063 Uiso calc R 1 . .
H H11B 0.4134 0.0078 0.3680 0.063 Uiso calc R 1 . .
C C12 0.37184(9) 0.2551(3) 0.3720(3) 0.0513(8) Uani d . 1 . .
H H12A 0.3576 0.1965 0.2932 0.062 Uiso calc R 1 . .
H H12B 0.3507 0.3140 0.4030 0.062 Uiso calc R 1 . .
C C13 0.40482(11) 0.3492(3) 0.3218(3) 0.0619(9) Uani d . 1 . .
H H13 0.3907 0.4089 0.2422 0.074 Uiso calc R 1 . .
C C14 0.42639(12) 0.4422(4) 0.4441(4) 0.0773(11) Uani d . 1 . .
H H14A 0.4056 0.5012 0.4765 0.093 Uiso calc R 1 . .
H H14B 0.4467 0.5036 0.4121 0.093 Uiso calc R 1 . .
C C15 0.43746(11) 0.2543(4) 0.2710(3) 0.0674(10) Uani d . 1 . .
H H15A 0.4234 0.1945 0.1929 0.081 Uiso calc R 1 . .
H H15B 0.4581 0.3125 0.2364 0.081 Uiso calc R 1 . .
N N1 0.34081(7) -0.0273(3) 0.4547(2) 0.0582(7) Uani d . 1 . .
H H1C 0.3501 -0.0278 0.3622 0.070 Uiso d R 1 . .
O O1 0.35154(7) 0.0859(2) 0.6660(2) 0.0619(7) Uani d . 1 . .

loop_
_atom_site_aniso_label
_atom_site_aniso_U_11
_atom_site_aniso_U_22
_atom_site_aniso_U_33
_atom_site_aniso_U_12
_atom_site_aniso_U_13
_atom_site_aniso_U_23
C1 0.062(2) 0.075(2) 0.065(2) -0.0255(18) 0.0153(18) 0.0110(18)
C2 0.074(3) 0.087(3) 0.123(4) -0.018(2) 0.028(3) 0.022(3)
C3 0.086(3) 0.105(4) 0.244(7) 0.001(3) 0.044(4) 0.024(4)
C4 0.085(4) 0.126(5) 0.245(8) 0.003(3) 0.030(4) 0.008(5)
C5 0.0435(16) 0.0514(18) 0.0365(14) 0.0034(13) 0.0128(13) 0.0079(13)
C6 0.0425(15) 0.0466(16) 0.0357(14) -0.0005(12) 0.0111(12) -0.0016(12)
C7 0.069(2) 0.072(2) 0.0451(17) -0.0157(18) 0.0151(15) -0.0170(15)
C8 0.076(2) 0.078(2) 0.061(2) -0.032(2) 0.0136(19) -0.0210(19)
C9 0.055(2) 0.098(3) 0.085(3) -0.029(2) 0.0109(19) -0.003(2)
C10 0.0479(17) 0.071(2) 0.072(2) -0.0038(16) 0.0278(17) -0.0084(18)
C11 0.0473(16) 0.0553(19) 0.0565(18) 0.0001(14) 0.0142(14) 0.0015(14)
C12 0.0528(17) 0.0508(18) 0.0497(17) -0.0002(14) 0.0090(14) 0.0037(14)
C13 0.070(2) 0.056(2) 0.060(2) -0.0064(16) 0.0150(17) 0.0139(16)
C14 0.093(3) 0.050(2) 0.094(3) -0.0227(19) 0.032(2) -0.0086(19)
C15 0.070(2) 0.081(2) 0.059(2) -0.0260(19) 0.0307(17) -0.0057(18)
N1 0.0609(16) 0.0749(18) 0.0441(13) -0.0258(14) 0.0234(12) -0.0055(13)
O1 0.0715(15) 0.0796(16) 0.0407(11) -0.0063(12) 0.0263(11) 0.0002(11)

loop_
_atom_type_symbol
_atom_type_description
_atom_type_scat_dispersion_real
_atom_type_scat_dispersion_imag
_atom_type_scat_source
C C 0.0033 0.0016 'International Tables Vol C Tables 4.2.6.8 and 6.1.1.4'
H H 0.0000 0.0000 'International Tables Vol C Tables 4.2.6.8 and 6.1.1.4'
N N 0.0061 0.0033 'International Tables Vol C Tables 4.2.6.8 and 6.1.1.4'
O O 0.0106 0.0060 'International Tables Vol C Tables 4.2.6.8 and 6.1.1.4'

loop_
_geom_angle_atom_site_label_1
_geom_angle_atom_site_label_2
_geom_angle_atom_site_label_3
_geom_angle_site_symmetry_1
_geom_angle_site_symmetry_3
_geom_angle
_geom_angle_publ_flag
N1 C1 C2 . . 113.2(3) ?
N1 C1 H1A . . 108.9 ?
C2 C1 H1A . . 108.9 ?
N1 C1 H1B . . 108.9 ?
C2 C1 H1B . . 108.9 ?
H1A C1 H1B . . 107.8 ?
C3 C2 C1 . . 115.1(4) ?
C3 C2 H2A . . 108.5 ?
C1 C2 H2A . . 108.5 ?
C3 C2 H2B . . 108.5 ?
C1 C2 H2B . . 108.5 ?
H2A C2 H2B . . 107.5 ?
C2 C3 C4 . . 119.2(5) ?
C2 C3 H3A . . 107.5 ?
C4 C3 H3A . . 107.5 ?
C2 C3 H3B . . 107.5 ?
C4 C3 H3B . . 107.5 ?
H3A C3 H3B . . 107.0 ?
C3 C4 H4A . . 109.5 ?
C3 C4 H4B . . 109.5 ?
H4A C4 H4B . . 109.5 ?
C3 C4 H4C . . 109.5 ?
H4A C4 H4C . . 109.5 ?
H4B C4 H4C . . 109.5 ?
O1 C5 N1 . . 122.0(2) ?
O1 C5 C6 . . 121.7(3) ?
N1 C5 C6 . . 116.3(2) ?
C5 C6 C11 . . 111.5(2) ?
C5 C6 C12 . . 109.4(2) ?
C11 C6 C12 . . 108.9(2) ?
C5 C6 C7 . . 110.3(2) ?
C11 C6 C7 . . 108.2(2) ?
C12 C6 C7 . . 108.5(2) ?
C8 C7 C6 . . 110.1(2) ?
C8 C7 H7A . . 109.6 ?
C6 C7 H7A . . 109.6 ?
C8 C7 H7B . . 109.6 ?
C6 C7 H7B . . 109.6 ?
H7A C7 H7B . . 108.2 ?
C9 C8 C14 . . 110.1(3) ?
C9 C8 C7 . . 109.8(3) ?
C14 C8 C7 . . 109.3(3) ?
C9 C8 H8 . . 109.2 ?
C14 C8 H8 . . 109.2 ?
C7 C8 H8 . . 109.2 ?
C10 C9 C8 . . 109.1(3) ?
C10 C9 H9A . . 109.9 ?
C8 C9 H9A . . 109.9 ?
C10 C9 H9B . . 109.9 ?
C8 C9 H9B . . 109.9 ?
H9A C9 H9B . . 108.3 ?
C9 C10 C15 . . 109.8(3) ?
C9 C10 C11 . . 109.9(3) ?
C15 C10 C11 . . 109.4(3) ?
C9 C10 H10 . . 109.2 ?
C15 C10 H10 . . 109.2 ?
C11 C10 H10 . . 109.2 ?
C10 C11 C6 . . 110.2(2) ?
C10 C11 H11A . . 109.6 ?
C6 C11 H11A . . 109.6 ?
C10 C11 H11B . . 109.6 ?
C6 C11 H11B . . 109.6 ?
H11A C11 H11B . . 108.1 ?
C13 C12 C6 . . 110.0(2) ?
C13 C12 H12A . . 109.7 ?
C6 C12 H12A . . 109.7 ?
C13 C12 H12B . . 109.7 ?
C6 C12 H12B . . 109.7 ?
H12A C12 H12B . . 108.2 ?
C14 C13 C15 . . 110.1(3) ?
C14 C13 C12 . . 109.6(3) ?
C15 C13 C12 . . 108.9(3) ?
C14 C13 H13 . . 109.4 ?
C15 C13 H13 . . 109.4 ?
C12 C13 H13 . . 109.4 ?
C13 C14 C8 . . 109.3(3) ?
C13 C14 H14A . . 109.8 ?
C8 C14 H14A . . 109.8 ?
C13 C14 H14B . . 109.8 ?
C8 C14 H14B . . 109.8 ?
H14A C14 H14B . . 108.3 ?
C10 C15 C13 . . 109.3(3) ?
C10 C15 H15A . . 109.8 ?
C13 C15 H15A . . 109.8 ?
C10 C15 H15B . . 109.8 ?
C13 C15 H15B . . 109.8 ?
H15A C15 H15B . . 108.3 ?
C5 N1 C1 . . 124.1(2) ?
C5 N1 H1C . . 113.9 ?
C1 N1 H1C . . 121.8 ?

loop_
_geom_bond_atom_site_label_1
_geom_bond_atom_site_label_2
_geom_bond_site_symmetry_2
_geom_bond_distance
_geom_bond_publ_flag
C1 N1 . 1.453(4) ?
C1 C2 . 1.496(5) ?
C1 H1A . 0.9700 ?
C1 H1B . 0.9700 ?
C2 C3 . 1.456(6) ?
C2 H2A . 0.9700 ?
C2 H2B . 0.9700 ?
C3 C4 . 1.457(6) ?
C3 H3A . 0.9700 ?
C3 H3B . 0.9700 ?
C4 H4A . 0.9600 ?
C4 H4B . 0.9600 ?
C4 H4C . 0.9600 ?
C5 O1 . 1.232(3) ?
C5 N1 . 1.333(3) ?
C5 C6 . 1.527(4) ?
C6 C11 . 1.535(4) ?
C6 C12 . 1.536(4) ?
C6 C7 . 1.539(4) ?
C7 C8 . 1.528(4) ?
C7 H7A . 0.9700 ?
C7 H7B . 0.9700 ?
C8 C9 . 1.522(5) ?
C8 C14 . 1.523(5) ?
C8 H8 . 0.9800 ?
C9 C10 . 1.516(5) ?
C9 H9A . 0.9700 ?
C9 H9B . 0.9700 ?
C10 C15 . 1.517(5) ?
C10 C11 . 1.529(4) ?
C10 H10 . 0.9800 ?
C11 H11A . 0.9700 ?
C11 H11B . 0.9700 ?
C12 C13 . 1.535(4) ?
C12 H12A . 0.9700 ?
C12 H12B . 0.9700 ?
C13 C14 . 1.512(4) ?
C13 C15 . 1.533(5) ?
C13 H13 . 0.9800 ?
C14 H14A . 0.9700 ?
C14 H14B . 0.9700 ?
C15 H15A . 0.9700 ?
C15 H15B . 0.9700 ?
N1 H1C . 0.9861 ?

loop_
_geom_hbond_atom_site_label_D
_geom_hbond_atom_site_label_H
_geom_hbond_atom_site_label_A
_geom_hbond_site_symmetry_A
_geom_hbond_distance_DH
_geom_hbond_distance_HA
_geom_hbond_distance_DA
_geom_hbond_angle_DHA
N1 H1C O1 6 0.99 1.96 2.896(3) 158

loop_
_geom_torsion_atom_site_label_1
_geom_torsion_atom_site_label_2
_geom_torsion_atom_site_label_3
_geom_torsion_atom_site_label_4
_geom_torsion_site_symmetry_1
_geom_torsion_site_symmetry_2
_geom_torsion_site_symmetry_3
_geom_torsion_site_symmetry_4
_geom_torsion
_geom_torsion_publ_flag
N1 C1 C2 C3 . . . . -65.2(5) ?
C1 C2 C3 C4 . . . . -165.0(5) ?
O1 C5 C6 C11 . . . . 126.9(3) ?
N1 C5 C6 C11 . . . . -54.1(3) ?
O1 C5 C6 C12 . . . . -112.6(3) ?
N1 C5 C6 C12 . . . . 66.4(3) ?
O1 C5 C6 C7 . . . . 6.6(4) ?
N1 C5 C6 C7 . . . . -174.4(2) ?
C5 C6 C7 C8 . . . . -178.8(3) ?
C11 C6 C7 C8 . . . . 59.0(3) ?
C12 C6 C7 C8 . . . . -59.0(3) ?
C6 C7 C8 C9 . . . . -60.3(4) ?
C6 C7 C8 C14 . . . . 60.5(4) ?
C14 C8 C9 C10 . . . . -60.2(4) ?
C7 C8 C9 C10 . . . . 60.1(4) ?
C8 C9 C10 C15 . . . . 60.3(3) ?
C8 C9 C10 C11 . . . . -60.1(4) ?
C9 C10 C11 C6 . . . . 60.4(3) ?
C15 C10 C11 C6 . . . . -60.2(3) ?
C5 C6 C11 C10 . . . . 179.5(2) ?
C12 C6 C11 C10 . . . . 58.8(3) ?
C7 C6 C11 C10 . . . . -59.0(3) ?
C5 C6 C12 C13 . . . . 179.0(2) ?
C11 C6 C12 C13 . . . . -58.9(3) ?
C7 C6 C12 C13 . . . . 58.6(3) ?
C6 C12 C13 C14 . . . . -60.3(3) ?
C6 C12 C13 C15 . . . . 60.2(3) ?
C15 C13 C14 C8 . . . . -58.9(4) ?
C12 C13 C14 C8 . . . . 61.0(4) ?
C9 C8 C14 C13 . . . . 59.6(4) ?
C7 C8 C14 C13 . . . . -61.1(4) ?
C9 C10 C15 C13 . . . . -59.7(3) ?
C11 C10 C15 C13 . . . . 61.0(3) ?
C14 C13 C15 C10 . . . . 59.2(3) ?
C12 C13 C15 C10 . . . . -61.0(3) ?
O1 C5 N1 C1 . . . . 2.9(5) ?
C6 C5 N1 C1 . . . . -176.1(3) ?
C2 C1 N1 C5 . . . . 115.9(4) ?

loop_
_cod_related_entry_id
_cod_related_entry_database
_cod_related_entry_code
1 ChemSpider 508931
